data_2011844
loop_
_publ_author_name
'Wadepohl, Hubert'
'Pritzkow, Hans'

_publ_section_title
Poly[[[(1,2-\h)-benzene]silver(I)]-\m-trifluoromethanesulfonate-<i>O</i>;<i>O</i>';<i>O</i>'':<i>O</i>'']
_journal_issue 4
_journal_name_full 'Acta Crystallographica Section C'
_journal_page_first 383
_journal_page_last 384
_journal_paper_doi 10.1107/S0108270101000610
_journal_volume 57
_journal_year 2001
_chemical_formula_iupac '[Ag (C F3 O3 S) (C6 H6)]'
_chemical_formula_moiety 'C7 H6 Ag F3 O3 S'
_chemical_formula_sum 'C7 H6 Ag F3 O3 S'
_chemical_formula_weight 335.05
_chemical_name_systematic
;
Poly[[{(1,2-\h)-benzene}silver(I)]-\m-trifluoromethanesulfonate-O;O';O'':O'']
;
_space_group_IT_number 15
_symmetry_cell_setting monoclinic
_symmetry_space_group_name_Hall '-C 2yc'
_symmetry_space_group_name_H-M 'C 1 2/c 1'
_audit_creation_method SHELXL97
_cell_angle_alpha 90
_cell_angle_beta 126.3270(10)
_cell_angle_gamma 90
_cell_formula_units_Z 8
_cell_length_a 25.4244(5)
_cell_length_b 5.05600(10)
_cell_length_c 18.9045(4)
_cell_measurement_reflns_used 8907
_cell_measurement_temperature 173(2)
_cell_measurement_theta_max 28.2
_cell_measurement_theta_min 2.1
_cell_volume 1957.80(7)
_computing_cell_refinement 'SAINT+ (Bruker, 1999)'
_computing_data_collection 'SMART (Bruker, 1998)'
_computing_data_reduction SAINT+
_computing_molecular_graphics 'ORTEPII (Johnson, 1976)'
_computing_publication_material 'SHELXTL (Sheldrick, 1999)'
_computing_structure_refinement 'SHELXL97 (Sheldrick, 1997)'
_computing_structure_solution 'SHELXS97 (Sheldrick, 1990)'
_diffrn_ambient_temperature 173(2)
_diffrn_measured_fraction_theta_full .993
_diffrn_measured_fraction_theta_max .993
_diffrn_measurement_device_type 'CCD area-detector'
_diffrn_measurement_method \w
_diffrn_radiation_monochromator graphite
_diffrn_radiation_source 'fine-focus sealed tube'
_diffrn_radiation_type MoK\a
_diffrn_radiation_wavelength .71073
_diffrn_reflns_av_R_equivalents .035
_diffrn_reflns_av_sigmaI/netI .009
_diffrn_reflns_limit_h_max 26
_diffrn_reflns_limit_h_min -33
_diffrn_reflns_limit_k_max 6
_diffrn_reflns_limit_k_min 0
_diffrn_reflns_limit_l_max 24
_diffrn_reflns_limit_l_min 0
_diffrn_reflns_number 12969
_diffrn_reflns_theta_full 28.28
_diffrn_reflns_theta_max 28.28
_diffrn_reflns_theta_min 1.99
_diffrn_standards_number 0
_exptl_absorpt_coefficient_mu 2.300
_exptl_absorpt_correction_T_max .862
_exptl_absorpt_correction_T_min .551
_exptl_absorpt_correction_type multi-scan
_exptl_absorpt_process_details '(SADABS; Sheldrick, 1996)'
_exptl_crystal_colour colourless
_exptl_crystal_density_diffrn 2.273
_exptl_crystal_density_method 'not measured'
_exptl_crystal_description needle
_exptl_crystal_F_000 1296
_exptl_crystal_size_max 1.25
_exptl_crystal_size_mid .14
_exptl_crystal_size_min .08
_refine_diff_density_max .86
_refine_diff_density_min -.47
_refine_ls_extinction_method none
_refine_ls_goodness_of_fit_ref 1.085
_refine_ls_hydrogen_treatment refall
_refine_ls_matrix_type full
_refine_ls_number_parameters 160
_refine_ls_number_reflns 2420
_refine_ls_number_restraints 0
_refine_ls_restrained_S_all 1.085
_refine_ls_R_factor_all .025
_refine_ls_R_factor_gt .023
_refine_ls_shift/su_max .001
_refine_ls_shift/su_mean .000
_refine_ls_structure_factor_coef Fsqd
_refine_ls_weighting_details 'calc w = 1/[\s^2^(Fo^2^)+(0.0355P)^2^+3.092P] where P=(Fo^2^+2Fc^2^)/3'
_refine_ls_weighting_scheme calc
_refine_ls_wR_factor_ref .060
_reflns_number_gt 2248
_reflns_number_total 2420
_reflns_threshold_expression I>2\s(I)
_cod_data_source_file bj1018.cif
_cod_data_source_block I
_cod_depositor_comments
;
The following automatic conversions were performed:
'_symmetry_cell_setting' value 'Monoclinic' changed to 'monoclinic'
according to '/home/saulius/struct/CIF-dictionaries/cif_core.dic'
dictionary named 'cif_core.dic' version 2.4.1 from 2010-06-29.

Automatic conversion script
Id: cif_fix_enum 1527 2010-12-29 10:47:43Z saulius 

The following automatic conversions were performed:

'_symmetry_cell_setting' value 'Monoclinic' changed to 'monoclinic'
according to /home/saulius/struct/CIF-dictionaries/cif_core.dic
dictionary named 'cif_core.dic' version 2.4.1 from 2010-06-29.

Automatic conversion script
Id: cif_fix_values 1715 2011-07-08 13:25:40Z adriana 
;
_cod_original_sg_symbol_H-M 'C 2/c'
_cod_database_code 2011844
_cod_database_fobs_code 2011844

loop_
_symmetry_equiv_pos_as_xyz
'x, y, z'
'-x, y, -z+1/2'
'x+1/2, y+1/2, z'
'-x+1/2, y+1/2, -z+1/2'
'-x, -y, -z'
'x, -y, z-1/2'
'-x+1/2, -y+1/2, -z'
'x+1/2, -y+1/2, z-1/2'

loop_
_atom_site_label
_atom_site_fract_x
_atom_site_fract_y
_atom_site_fract_z
_atom_site_U_iso_or_equiv
_atom_site_adp_type
_atom_site_calc_flag
_atom_site_refinement_flags
_atom_site_occupancy
_atom_site_disorder_assembly
_atom_site_disorder_group
_atom_site_type_symbol
Ag1 .072605(7) .13524(3) .273762(11) .02681(7) Uani d . 1 . . Ag
S2 .04246(2) -.38076(9) .37505(3) .02047(11) Uani d . 1 . . S
O1 .03344(9) -.1054(3) .34857(12) .0356(4) Uani d . 1 . . O
O2 -.01754(7) -.5260(3) .33710(10) .0306(3) Uani d . 1 . . O
O3 .09268(8) -.5172(3) .37540(10) .0282(3) Uani d . 1 . . O
F1 .03505(8) -.2388(4) .50150(11) .0476(4) Uani d . 1 . . F
F2 .13151(7) -.2160(4) .53343(10) .0473(4) Uani d . 1 . . F
F3 .09033(9) -.5943(4) .52767(10) .0462(4) Uani d . 1 . . F
C1 .07649(12) -.3576(5) .49104(14) .0299(5) Uani d . 1 . . C
C2 .15398(12) -.1485(4) .28952(18) .0308(5) Uani d . 1 . . C
C3 .15114(11) .0078(5) .22694(16) .0315(5) Uani d . 1 . . C
C4 .19593(12) .2129(5) .25359(16) .0336(5) Uani d . 1 . . C
C5 .24312(11) .2585(5) .34175(17) .0318(5) Uani d . 1 . . C
C6 .24533(12) .1058(6) .40433(17) .0375(5) Uani d . 1 . . C
C7 .20053(13) -.0958(5) .37850(18) .0381(5) Uani d . 1 . . C
H3 .1217(14) -.031(6) .171(2) .033(7) Uiso d . 1 . . H
H6 .278(2) .133(6) .464(3) .061(11) Uiso d . 1 . . H
H4 .1946(15) .313(6) .210(2) .043(8) Uiso d . 1 . . H
H5 .2719(15) .399(6) .356(2) .038(8) Uiso d . 1 . . H
H7 .2025(16) -.211(7) .422(2) .049(9) Uiso d . 1 . . H
H2 .1284(16) -.296(7) .273(2) .041(8) Uiso d . 1 . . H

loop_
_atom_site_aniso_label
_atom_site_aniso_U_11
_atom_site_aniso_U_22
_atom_site_aniso_U_33
_atom_site_aniso_U_12
_atom_site_aniso_U_13
_atom_site_aniso_U_23
Ag1 .02221(10) .01980(10) .03920(11) .00207(5) .01862(8) .00059(6)
S2 .0202(2) .0182(2) .0191(2) -.00011(16) .00948(18) .00121(16)
O1 .0358(9) .0253(8) .0442(10) .0060(6) .0228(8) .0139(7)
O2 .0209(7) .0297(8) .0304(8) -.0046(6) .0093(6) -.0043(6)
O3 .0303(8) .0280(8) .0309(8) -.0008(6) .0207(7) -.0036(6)
F1 .0489(9) .0588(11) .0467(9) .0037(8) .0345(8) -.0112(8)
F2 .0322(8) .0589(10) .0339(8) -.0131(7) .0103(6) -.0205(7)
F3 .0489(9) .0529(9) .0319(7) .0098(8) .0213(7) .0194(7)
C1 .0281(11) .0362(13) .0230(10) -.0003(8) .0138(9) -.0034(8)
C2 .0255(10) .0205(10) .0486(13) .0008(8) .0231(10) -.0033(9)
C3 .0265(10) .0321(12) .0303(11) -.0005(9) .0138(9) -.0082(9)
C4 .0362(12) .0325(12) .0355(12) -.0017(10) .0231(10) .0013(10)
C5 .0251(10) .0300(12) .0428(13) -.0044(9) .0214(10) -.0072(9)
C6 .0262(11) .0496(15) .0289(11) -.0006(10) .0120(10) -.0062(10)
C7 .0355(13) .0391(13) .0421(13) .0060(10) .0242(11) .0116(11)

loop_
_atom_type_symbol
_atom_type_description
_atom_type_scat_dispersion_real
_atom_type_scat_dispersion_imag
_atom_type_scat_source
C C .0033 .0016 'International Tables Vol C Tables 4.2.6.8 and 6.1.1.4'
H H .0000 .0000 'International Tables Vol C Tables 4.2.6.8 and 6.1.1.4'
O O .0106 .0060 'International Tables Vol C Tables 4.2.6.8 and 6.1.1.4'
F F .0171 .0103 'International Tables Vol C Tables 4.2.6.8 and 6.1.1.4'
S S .1246 .1234 'International Tables Vol C Tables 4.2.6.8 and 6.1.1.4'
Ag Ag -.8971 1.1015 'International Tables Vol C Tables 4.2.6.8 and 6.1.1.4'

loop_
_geom_angle_atom_site_label_1
_geom_angle_atom_site_label_2
_geom_angle_atom_site_label_3
_geom_angle_site_symmetry_1
_geom_angle_site_symmetry_3
_geom_angle
_geom_angle_publ_flag
C2 Ag1 O2 . 2_565 123.34(8) y
C2 Ag1 O3 . 1_565 125.22(7) y
O2 Ag1 O3 2_565 1_565 85.14(6) y
C2 Ag1 O1 . . 104.21(7) y
O2 Ag1 O1 2_565 . 128.49(6) y
O3 Ag1 O1 1_565 . 82.57(6) y
C2 Ag1 O1 . 2 101.30(7) y
O2 Ag1 O1 2_565 2 78.24(6) y
O3 Ag1 O1 1_565 2 131.84(5) y
O1 Ag1 O1 . 2 73.82(8) y
C2 Ag1 C3 . . 30.92(8) ?
O2 Ag1 C3 2_565 . 92.64(7) ?
O3 Ag1 C3 1_565 . 125.72(6) ?
O1 Ag1 C3 . . 134.08(7) ?
O1 Ag1 C3 2 . 100.14(6) ?
C2 Ag1 Ag1 . 2 142.69(5) ?
O2 Ag1 Ag1 2_565 2 77.26(4) ?
O3 Ag1 Ag1 1_565 2 83.70(4) ?
O1 Ag1 Ag1 . 2 51.79(4) ?
O1 Ag1 Ag1 2 2 48.73(4) ?
C3 Ag1 Ag1 . 2 148.41(5) ?
O2 S2 O3 . . 115.43(10) ?
O2 S2 O1 . . 114.34(10) ?
O3 S2 O1 . . 114.67(10) ?
O2 S2 C1 . . 103.84(10) ?
O3 S2 C1 . . 103.67(10) ?
O1 S2 C1 . . 102.63(11) ?
S2 O1 Ag1 . . 129.28(11) y
S2 O1 Ag1 . 2 128.81(11) y
Ag1 O1 Ag1 . 2 79.48(5) y
S2 O2 Ag1 . 2_545 133.79(10) y
S2 O3 Ag1 . 1_545 124.79(9) y
F3 C1 F1 . . 108.7(2) ?
F3 C1 F2 . . 108.2(2) ?
F1 C1 F2 . . 108.08(19) ?
F3 C1 S2 . . 111.17(16) ?
F1 C1 S2 . . 110.84(16) ?
F2 C1 S2 . . 109.77(16) ?
C3 C2 C7 . . 119.9(2) y
C3 C2 Ag1 . . 87.02(14) ?
C7 C2 Ag1 . . 95.12(16) ?
C3 C2 H2 . . 120.5(19) ?
C7 C2 H2 . . 119.3(19) ?
Ag1 C2 H2 . . 93(2) ?
C2 C3 C4 . . 119.7(2) y
C2 C3 Ag1 . . 62.06(12) ?
C4 C3 Ag1 . . 107.96(16) ?
C2 C3 H3 . . 118(2) ?
C4 C3 H3 . . 122(2) ?
Ag1 C3 H3 . . 100.6(19) ?
C5 C4 C3 . . 120.0(2) y
C5 C4 H4 . . 121(2) ?
C3 C4 H4 . . 119(2) ?
C4 C5 C6 . . 120.3(2) y
C4 C5 H5 . . 116.2(19) ?
C6 C5 H5 . . 123.4(19) ?
C7 C6 C5 . . 120.0(2) y
C7 C6 H6 . . 119(2) ?
C5 C6 H6 . . 121(2) ?
C6 C7 C2 . . 120.0(2) y
C6 C7 H7 . . 121(2) ?
C2 C7 H7 . . 119(2) ?

loop_
_geom_bond_atom_site_label_1
_geom_bond_atom_site_label_2
_geom_bond_site_symmetry_2
_geom_bond_distance
_geom_bond_publ_flag
Ag1 C2 . 2.387(2) y
Ag1 O2 2_565 2.4103(16) y
Ag1 O3 1_565 2.4247(15) y
Ag1 O1 . 2.4779(18) y
Ag1 O1 2 2.5904(17) y
Ag1 C3 . 2.698(2) y
Ag1 Ag1 2 3.2415(3) ?
S2 O2 . 1.4438(16) y
S2 O3 . 1.4478(16) y
S2 O1 . 1.4512(16) y
S2 C1 . 1.823(2) y
O1 Ag1 2 2.5904(17) ?
O2 Ag1 2_545 2.4103(16) ?
O3 Ag1 1_545 2.4247(15) ?
F1 C1 . 1.325(3) y
F2 C1 . 1.335(3) y
F3 C1 . 1.322(3) y
C2 C3 . 1.388(4) y
C2 C7 . 1.394(4) y
C2 H2 . .92(3) ?
C3 C4 . 1.395(3) y
C3 H3 . .89(3) ?
C4 C5 . 1.379(3) y
C4 H4 . .94(3) ?
C5 C6 . 1.386(4) y
C5 H5 . .94(3) ?
C6 C7 . 1.384(4) y
C6 H6 . .93(4) ?
C7 H7 . .99(3) ?
